data_4310409
loop_
_publ_author_name
'Melita Tram\<sek'
'Primo\<z Benki\<c'
'Boris \<Zemva'

_publ_contact_author_address
;
    Jo\<zef Stefan Institute
    Department of Inorganic Chemistry and Technology
    Jamova 39
    1000 Ljubljana
    Slovenia
;
_publ_contact_author_email melita.tramsek@ijs.si
_publ_contact_author_fax '(386) 1 423 21 25''
_publ_contact_author_name 'Dr. Melita Tram\<sek'
_publ_contact_author_phone '(386) 1 477 33 01'
_publ_section_title
;
 [Mg(XeF~2~)~n~](AsF~6~)~2~ (n = 4, 2): the first compounds of magnesium
 with XeF~2~
;
_journal_name_full 'Inorganic Chemistry'
_journal_page_first 699
_journal_page_last 703
_journal_paper_doi 10.1021/ic034826o
_journal_volume 43
_journal_year 2004
_chemical_formula_sum 'As2 F20 Mg Xe4'
_chemical_formula_weight 1079.35
_chemical_name_systematic
; 
 ? 
;
_space_group_IT_number 19
_symmetry_cell_setting orthorhombic
_symmetry_space_group_name_Hall 'P 2ac 2ab'
_symmetry_space_group_name_H-M 'P 21 21 21'
_atom_sites_solution_hydrogens geom
_atom_sites_solution_primary direct
_atom_sites_solution_secondary difmap
_audit_creation_method SHELXL-97
_cell_angle_alpha 90.00
_cell_angle_beta 90.00
_cell_angle_gamma 90.00
_cell_formula_units_Z 4
_cell_length_a 8.698(15)
_cell_length_b 14.517(15)
_cell_length_c 15.344(16)
_cell_measurement_reflns_used 1151
_cell_measurement_temperature 100(1)
_cell_measurement_theta_max 29.13
_cell_measurement_theta_min 1.33
_cell_volume 1937(4)
_computing_cell_refinement 'CrystalClear (Rigaku Corp., 2000)'
_computing_data_collection 'CrystalClear (Rigaku Corp., 2000)'
_computing_data_reduction 'CrystalClear (Rigaku Corp., 2000)'
_computing_structure_refinement 'SHELXL-97 (Sheldrick, 1997)'
_computing_structure_solution 'SHELXS-97 (Sheldrick, 1990)'
_diffrn_ambient_temperature 100(1)
_diffrn_detector_area_resol_mean 14.6306
_diffrn_measured_fraction_theta_full 0.958
_diffrn_measured_fraction_theta_max 0.858
_diffrn_measurement_details
;
scan:
    Number of images: 133
               Slice: 0.1000 - 40.0000
         Image width: 0.3000
            Exp time: 5.0000
       Rotation axis: Omega
               Omega: 0.0000
                 Chi: 90.0000
                 Phi: 0.0000
                 XTD: 49.8837
              2theta: 20.0911
scan:
    Number of images: 600
               Slice: -90.0000 - 90.0000
         Image width: 0.3000
            Exp time: 5.0000
       Rotation axis: Phi
               Omega: 0.0000
                 Chi: 0.0000
                 Phi: 0.0000
                 XTD: 49.8837
              2theta: 20.0911

;
_diffrn_measurement_device
;
Mercury CCD (2x2 bin mode)
;
_diffrn_measurement_device_details
;
AFC7: Eulerian 3-circle
;
_diffrn_measurement_method dtprofit.ref
_diffrn_radiation_detector CCD
_diffrn_radiation_monochromator graphite
_diffrn_radiation_source 'fine-focus sealed tube'
_diffrn_radiation_type MoK\a
_diffrn_radiation_wavelength 0.71069
_diffrn_reflns_av_R_equivalents 0.0414
_diffrn_reflns_av_sigmaI/netI 0.0513
_diffrn_reflns_limit_h_max 11
_diffrn_reflns_limit_h_min -11
_diffrn_reflns_limit_k_max 19
_diffrn_reflns_limit_k_min -8
_diffrn_reflns_limit_l_max 17
_diffrn_reflns_limit_l_min -11
_diffrn_reflns_number 7054
_diffrn_reflns_reduction_process 'Lp corrections applied'
_diffrn_reflns_theta_full 25.6
_diffrn_reflns_theta_max 29.13
_diffrn_reflns_theta_min 1.93
_exptl_absorpt_coefficient_mu 10.529
_exptl_absorpt_correction_T_max 0.349
_exptl_absorpt_correction_T_min 0.123
_exptl_absorpt_correction_type multi-scan
_exptl_crystal_colour Colorless
_exptl_crystal_density_diffrn 3.701
_exptl_crystal_density_method 'not measured'
_exptl_crystal_description Prism
_exptl_crystal_F_000 1896
_exptl_crystal_size_max 0.20
_exptl_crystal_size_mid 0.15
_exptl_crystal_size_min 0.10
_refine_diff_density_max 1.290
_refine_diff_density_min -2.461
_refine_diff_density_rms 0.337
_refine_ls_abs_structure_details 'Flack H D (1983), Acta Cryst. A39, 876-881'
_refine_ls_abs_structure_Flack -0.01(3)
_refine_ls_extinction_method none
_refine_ls_goodness_of_fit_ref 1.162
_refine_ls_hydrogen_treatment mixed
_refine_ls_matrix_type full
_refine_ls_number_parameters 244
_refine_ls_number_reflns 4192
_refine_ls_number_restraints 0
_refine_ls_restrained_S_all 1.162
_refine_ls_R_factor_all 0.0557
_refine_ls_R_factor_gt 0.0508
_refine_ls_shift/su_max 0.001
_refine_ls_shift/su_mean 0.000
_refine_ls_structure_factor_coef Fsqd
_refine_ls_weighting_details 'calc w=1/[\s^2^(Fo^2^)+(0.0000P)^2^+63.9799P] where P=(Fo^2^+2Fc^2^)/3'
_refine_ls_weighting_scheme calc
_refine_ls_wR_factor_gt 0.1098
_refine_ls_wR_factor_ref 0.1124
_reflns_number_gt 3982
_reflns_number_total 4192
_reflns_threshold_expression >2sigma(I)
_cod_data_source_file ic034826osi20030715_060421_2.cif
_cod_data_source_block Mg(XeF2)4(AsF6)2
_cod_original_sg_symbol_H-M 'P 21 21 21 '
_cod_database_code 4310409

loop_
_symmetry_equiv_pos_as_xyz
'x, y, z'
'-x+1/2, -y, z+1/2'
'x+1/2, -y+1/2, -z'
'-x, y+1/2, -z+1/2'

loop_
_atom_site_label
_atom_site_type_symbol
_atom_site_fract_x
_atom_site_fract_y
_atom_site_fract_z
_atom_site_U_iso_or_equiv
_atom_site_adp_type
_atom_site_occupancy
_atom_site_symmetry_multiplicity
_atom_site_calc_flag
_atom_site_refinement_flags
_atom_site_disorder_assembly
_atom_site_disorder_group
Xe1 Xe 0.28833(9) 0.65940(6) 0.27882(6) 0.01692(19) Uani 1 1 d . . .
Xe2 Xe -0.23954(9) 0.48762(6) 0.26633(6) 0.01770(19) Uani 1 1 d . . .
Xe3 Xe -0.09590(9) 0.32118(6) 0.00862(6) 0.01719(19) Uani 1 1 d . . .
Xe4 Xe -0.00320(9) 0.66336(6) -0.01777(6) 0.01721(18) Uani 1 1 d . . .
As1 As 0.50225(15) 0.53288(11) 0.01520(11) 0.0217(3) Uani 1 1 d . . .
As2 As 0.18308(15) 0.26793(10) 0.25026(10) 0.0159(3) Uani 1 1 d . . .
Mg1 Mg 0.1449(5) 0.4809(3) 0.1266(3) 0.0152(10) Uani 1 1 d . . .
F1 F 0.2395(11) 0.5290(6) 0.2337(6) 0.0270(19) Uani 1 1 d . . .
F2 F -0.0663(9) 0.4720(7) 0.1741(7) 0.031(2) Uani 1 1 d . . .
F3 F 0.0500(9) 0.4350(6) 0.0159(6) 0.0214(18) Uani 1 1 d . . .
F4 F 0.1102(10) 0.6103(6) 0.0908(6) 0.0192(17) Uani 1 1 d . . .
F5 F 0.3277(12) 0.7827(7) 0.3236(7) 0.034(2) Uani 1 1 d . . .
F6 F -0.4058(12) 0.5064(7) 0.3510(7) 0.037(3) Uani 1 1 d . . .
F7 F -0.2319(10) 0.2153(6) 0.0043(7) 0.031(2) Uani 1 1 d . . .
F8 F -0.1133(11) 0.7090(7) -0.1193(7) 0.032(2) Uani 1 1 d . . .
F11 F 0.3450(10) 0.4754(7) 0.0648(7) 0.027(2) Uani 1 1 d . . .
F12 F 0.5218(13) 0.5952(10) 0.1089(8) 0.048(3) Uani 1 1 d . . .
F13 F 0.3769(13) 0.6145(8) -0.0209(9) 0.047(3) Uani 1 1 d . . .
F14 F 0.4760(15) 0.4685(9) -0.0763(8) 0.053(3) Uani 1 1 d . . .
F15 F 0.6229(15) 0.4516(11) 0.0571(10) 0.065(4) Uani 1 1 d . . .
F16 F 0.6522(11) 0.5920(9) -0.0327(8) 0.047(3) Uani 1 1 d . . .
F21 F 0.1830(9) 0.3514(6) 0.1647(6) 0.0185(17) Uani 1 1 d . . .
F22 F 0.0713(11) 0.1993(7) 0.1845(7) 0.030(2) Uani 1 1 d . . .
F23 F 0.3423(10) 0.2202(7) 0.2034(7) 0.028(2) Uani 1 1 d . . .
F24 F 0.2961(11) 0.3398(7) 0.3101(7) 0.034(2) Uani 1 1 d . . .
F25 F 0.0192(11) 0.3178(7) 0.2898(6) 0.031(2) Uani 1 1 d . . .
F26 F 0.1802(11) 0.1860(7) 0.3306(6) 0.029(2) Uani 1 1 d . . .

loop_
_atom_site_aniso_label
_atom_site_aniso_U_11
_atom_site_aniso_U_22
_atom_site_aniso_U_33
_atom_site_aniso_U_23
_atom_site_aniso_U_13
_atom_site_aniso_U_12
Xe1 0.0107(3) 0.0192(4) 0.0208(5) -0.0018(3) 0.0000(3) 0.0006(3)
Xe2 0.0114(3) 0.0197(4) 0.0220(5) -0.0005(3) 0.0032(3) 0.0001(3)
Xe3 0.0083(3) 0.0226(4) 0.0207(5) -0.0032(3) -0.0020(3) -0.0005(3)
Xe4 0.0116(3) 0.0191(4) 0.0209(5) 0.0030(4) -0.0005(3) 0.0010(3)
As1 0.0061(6) 0.0373(9) 0.0218(8) 0.0030(7) 0.0013(6) -0.0013(6)
As2 0.0100(6) 0.0191(7) 0.0187(8) 0.0009(6) 0.0007(5) 0.0024(5)
Mg1 0.011(2) 0.018(2) 0.017(3) -0.0009(19) -0.0003(17) 0.0006(18)
F1 0.028(4) 0.029(5) 0.024(5) -0.006(4) -0.002(4) -0.001(4)
F2 0.005(4) 0.041(6) 0.047(7) -0.004(5) 0.010(4) 0.001(4)
F3 0.018(4) 0.026(4) 0.020(5) -0.002(4) -0.003(3) -0.005(3)
F4 0.020(4) 0.023(4) 0.015(5) 0.005(3) -0.005(3) -0.001(3)
F5 0.029(5) 0.026(5) 0.046(7) -0.012(4) -0.001(5) -0.005(4)
F6 0.030(5) 0.035(5) 0.047(7) 0.006(5) 0.023(5) 0.008(4)
F7 0.021(4) 0.029(4) 0.045(6) -0.004(4) -0.003(4) -0.010(4)
F8 0.027(5) 0.035(6) 0.034(6) 0.005(4) -0.012(4) 0.011(4)
F11 0.017(4) 0.032(5) 0.031(6) -0.001(4) 0.011(4) -0.006(4)
F12 0.025(5) 0.087(9) 0.032(7) -0.009(6) -0.005(5) -0.014(6)
F13 0.035(6) 0.048(6) 0.059(8) 0.023(6) 0.006(6) 0.011(5)
F14 0.049(7) 0.064(8) 0.046(8) -0.023(6) 0.019(6) -0.029(6)
F15 0.043(7) 0.085(10) 0.068(9) 0.025(8) 0.023(6) 0.048(7)
F16 0.015(4) 0.081(9) 0.045(8) -0.003(6) 0.009(4) -0.017(5)
F21 0.013(4) 0.027(4) 0.016(5) -0.006(3) -0.002(3) -0.001(3)
F22 0.021(5) 0.032(5) 0.038(6) -0.005(4) -0.003(4) -0.005(4)
F23 0.012(4) 0.034(5) 0.038(6) 0.008(4) 0.002(4) 0.008(3)
F24 0.031(5) 0.031(5) 0.040(6) -0.012(4) -0.015(4) -0.002(4)
F25 0.029(5) 0.035(5) 0.029(6) 0.003(4) 0.014(4) 0.015(4)
F26 0.033(5) 0.029(5) 0.025(5) 0.005(4) 0.011(4) 0.008(4)

loop_
_atom_type_symbol
_atom_type_description
_atom_type_scat_dispersion_real
_atom_type_scat_dispersion_imag
_atom_type_scat_source
Xe Xe -0.4205 1.9578 'International Tables Vol C Tables 4.2.6.8 and 6.1.1.4'
As As 0.0499 2.0058 'International Tables Vol C Tables 4.2.6.8 and 6.1.1.4'
Mg Mg 0.0486 0.0363 'International Tables Vol C Tables 4.2.6.8 and 6.1.1.4'
F F 0.0171 0.0103 'International Tables Vol C Tables 4.2.6.8 and 6.1.1.4'

loop_
_geom_angle_atom_site_label_1
_geom_angle_atom_site_label_2
_geom_angle_atom_site_label_3
_geom_angle
_geom_angle_site_symmetry_1
_geom_angle_site_symmetry_3
_geom_angle_publ_flag
F5 Xe1 F1 178.0(4) . . ?
F6 Xe2 F2 177.9(4) . . ?
F7 Xe3 F3 178.9(4) . . ?
F8 Xe4 F4 178.0(4) . . ?
F14 As1 F13 91.6(7) . . ?
F14 As1 F15 90.8(8) . . ?
F13 As1 F15 176.7(7) . . ?
F14 As1 F12 177.5(6) . . ?
F13 As1 F12 88.2(7) . . ?
F15 As1 F12 89.3(7) . . ?
F14 As1 F16 91.3(6) . . ?
F13 As1 F16 89.9(6) . . ?
F15 As1 F16 92.3(7) . . ?
F12 As1 F16 91.1(6) . . ?
F14 As1 F11 89.6(5) . . ?
F13 As1 F11 88.5(5) . . ?
F15 As1 F11 89.3(6) . . ?
F12 As1 F11 88.0(5) . . ?
F16 As1 F11 178.2(5) . . ?
F24 As2 F23 90.4(5) . . ?
F24 As2 F25 91.7(5) . . ?
F23 As2 F25 175.8(5) . . ?
F24 As2 F26 92.6(5) . . ?
F23 As2 F26 91.9(5) . . ?
F25 As2 F26 91.5(5) . . ?
F24 As2 F22 176.6(5) . . ?
F23 As2 F22 88.6(5) . . ?
F25 As2 F22 89.0(5) . . ?
F26 As2 F22 90.7(5) . . ?
F24 As2 F21 88.9(4) . . ?
F23 As2 F21 88.1(4) . . ?
F25 As2 F21 88.5(4) . . ?
F26 As2 F21 178.5(5) . . ?
F22 As2 F21 87.8(4) . . ?
F1 Mg1 F2 95.9(5) . . ?
F1 Mg1 F4 87.6(4) . . ?
F2 Mg1 F4 91.3(4) . . ?
F1 Mg1 F11 92.7(4) . . ?
F2 Mg1 F11 170.8(5) . . ?
F4 Mg1 F11 92.2(4) . . ?
F1 Mg1 F21 91.2(4) . . ?
F2 Mg1 F21 89.1(4) . . ?
F4 Mg1 F21 178.8(4) . . ?
F11 Mg1 F21 87.5(4) . . ?
F1 Mg1 F3 178.4(5) . . ?
F2 Mg1 F3 84.8(4) . . ?
F4 Mg1 F3 91.0(4) . . ?
F11 Mg1 F3 86.7(4) . . ?
F21 Mg1 F3 90.2(4) . . ?
Mg1 F1 Xe1 133.9(5) . . ?
Mg1 F2 Xe2 156.3(6) . . ?
Mg1 F3 Xe3 124.0(5) . . ?
Mg1 F4 Xe4 130.2(5) . . ?
As1 F11 Mg1 149.7(6) . . ?
As2 F21 Mg1 148.7(5) . . ?

loop_
_geom_bond_atom_site_label_1
_geom_bond_atom_site_label_2
_geom_bond_distance
_geom_bond_site_symmetry_2
_geom_bond_publ_flag
Xe1 F5 1.947(9) . ?
Xe1 F1 2.059(9) . ?
Xe2 F6 1.963(10) . ?
Xe2 F2 2.079(9) . ?
Xe3 F7 1.940(8) . ?
Xe3 F3 2.087(8) . ?
Xe4 F8 1.945(10) . ?
Xe4 F4 2.083(8) . ?
As1 F14 1.701(12) . ?
As1 F13 1.703(11) . ?
As1 F15 1.705(12) . ?
As1 F12 1.707(12) . ?
As1 F16 1.726(10) . ?
As1 F11 1.773(9) . ?
As2 F24 1.702(9) . ?
As2 F23 1.707(9) . ?
As2 F25 1.710(9) . ?
As2 F26 1.713(10) . ?
As2 F22 1.720(10) . ?
As2 F21 1.786(9) . ?
Mg1 F1 1.966(10) . ?
Mg1 F2 1.981(10) . ?
Mg1 F4 1.981(10) . ?
Mg1 F11 1.984(10) . ?
Mg1 F21 1.996(10) . ?
Mg1 F3 2.003(10) . ?
